data_2242208
loop_
_publ_author_name
'Rani, Varsha'
'Singh, Harkesh B.'
'Butcher, Ray J.'

_publ_section_title
;
 Synthesis and structure of the mercury chloride complex of
 2,2'-(2-bromo-5-<i>tert</i>-butyl-1,3-phenylene)bis(1-methyl-1<i>H</i>-benzimidazole)
;
_journal_coeditor_code ZL2694
_journal_issue 3
_journal_name_full 'Acta Crystallographica Section E'
_journal_page_first 341
_journal_page_last 344
_journal_paper_doi 10.1107/S2056989017001888
_journal_volume 73
_journal_year 2017
_chemical_formula_iupac '[Hg Cl2 (C26 H25 Br N4)]'
_chemical_formula_moiety 'C26 H25 Br Cl2 Hg N4'
_chemical_formula_sum 'C26 H25 Br Cl2 Hg N4'
_chemical_formula_weight 744.90
_chemical_name_systematic
<i>catena</i>-Poly[[dichloridomercury(II)]-\m-2,2'-(2-bromo-5-<i>tert</i>-butyl-1,3-phenylene)bis(1-methyl-1<i>H</i>-benzimidazole)-\k^2^<i>N</i>^3^:<i>N</i>^3'^]
_space_group_crystal_system monoclinic
_space_group_IT_number 14
_space_group_name_Hall '-P 2ybc'
_space_group_name_H-M_alt 'P 1 21/c 1'
_symmetry_space_group_name_Hall '-P 2ybc'
_symmetry_space_group_name_H-M 'P 1 21/c 1'
_atom_sites_solution_hydrogens geom
_audit_creation_method SHELXL-2016/6
_cell_angle_alpha 90
_cell_angle_beta 93.0955(19)
_cell_angle_gamma 90
_cell_formula_units_Z 4
_cell_length_a 9.50481(18)
_cell_length_b 13.3872(2)
_cell_length_c 20.3322(4)
_cell_measurement_reflns_used 4457
_cell_measurement_temperature 123(2)
_cell_measurement_theta_max 74.7660
_cell_measurement_theta_min 3.9290
_cell_volume 2583.35(8)
_computing_cell_refinement
;
CrysAlis PRO (Agilent, 2012)
;
_computing_data_collection
;
CrysAlis PRO (Agilent, 2012)
;
_computing_data_reduction
;
CrysAlis PRO (Agilent, 2012)
;
_computing_molecular_graphics
;
SHELXTL (Sheldrick, 2008)
;
_computing_publication_material
;
SHELXTL (Sheldrick, 2008)
;
_computing_structure_refinement
;
SHELXL2016 (Sheldrick, 2015)
;
_computing_structure_solution
;
SHELXS2013 (Sheldrick, 2008)
;
_diffrn_ambient_temperature 123(2)
_diffrn_detector_area_resol_mean 10.5081
_diffrn_measured_fraction_theta_full 0.997
_diffrn_measured_fraction_theta_max 0.972
_diffrn_measurement_device_type 'Agilent Xcalibur, Ruby, Gemini'
_diffrn_measurement_method '\w scans'
_diffrn_radiation_type CuK\a
_diffrn_radiation_wavelength 1.54184
_diffrn_reflns_av_R_equivalents 0.0341
_diffrn_reflns_limit_h_max 11
_diffrn_reflns_limit_h_min -11
_diffrn_reflns_limit_k_max 16
_diffrn_reflns_limit_k_min -10
_diffrn_reflns_limit_l_max 20
_diffrn_reflns_limit_l_min -25
_diffrn_reflns_number 9778
_diffrn_reflns_theta_full 67.500
_diffrn_reflns_theta_max 75.638
_diffrn_reflns_theta_min 3.955
_exptl_absorpt_coefficient_mu 14.574
_exptl_absorpt_correction_T_max 1.00000
_exptl_absorpt_correction_T_min 0.33078
_exptl_absorpt_correction_type analytical
_exptl_absorpt_process_details
;
[CrysAlis PRO (Agilent, 2012) based on expressions derived by
Clark & Reid (1995)]
;
_exptl_crystal_colour colorless
_exptl_crystal_density_diffrn 1.915
_exptl_crystal_description plate
_exptl_crystal_F_000 1432
_exptl_crystal_size_max 0.3700
_exptl_crystal_size_mid 0.0873
_exptl_crystal_size_min 0.0262
_refine_diff_density_max 1.343
_refine_diff_density_min -1.880
_refine_ls_extinction_method none
_refine_ls_goodness_of_fit_ref 1.074
_refine_ls_hydrogen_treatment constr
_refine_ls_matrix_type full
_refine_ls_number_parameters 300
_refine_ls_number_reflns 5217
_refine_ls_number_restraints 0
_refine_ls_restrained_S_all 1.074
_refine_ls_R_factor_all 0.0438
_refine_ls_R_factor_gt 0.0376
_refine_ls_shift/su_max 0.001
_refine_ls_shift/su_mean 0.000
_refine_ls_structure_factor_coef Fsqd
_refine_ls_weighting_details 'w=1/[\s^2^(Fo^2^)+(0.0583P)^2^] where P=(Fo^2^+2Fc^2^)/3'
_refine_ls_weighting_scheme calc
_refine_ls_wR_factor_gt 0.0980
_refine_ls_wR_factor_ref 0.1039
_reflns_number_gt 4596
_reflns_number_total 5217
_reflns_threshold_expression 'I > 2\s(I)'
_cod_data_source_file zl2694sup1.cif
_cod_data_source_block I
_cod_original_cell_volume 2583.36(9)
_cod_database_code 2242208
_shelx_space_group_comment
;
The symmetry employed for this shelxl refinement is uniquely defined
by the following loop, which should always be used as a source of
symmetry information in preference to the above space-group names.
They are only intended as comments.
;

loop_
_space_group_symop_operation_xyz
'x, y, z'
'-x, y+1/2, -z+1/2'
'-x, -y, -z'
'x, -y-1/2, z-1/2'

loop_
_atom_site_type_symbol
_atom_site_label
_atom_site_fract_x
_atom_site_fract_y
_atom_site_fract_z
_atom_site_U_iso_or_equiv
_atom_site_adp_type
_atom_site_calc_flag
_atom_site_occupancy
Hg Hg 0.26669(2) 0.15196(2) 0.17398(2) 0.03689(9) Uani d 1
Br Br1 0.78523(7) 0.01223(6) 0.26403(4) 0.05807(19) Uani d 1
Cl Cl1 0.07681(12) 0.04507(10) 0.12894(8) 0.0455(3) Uani d 1
Cl Cl2 0.3350(3) 0.17449(13) 0.28849(7) 0.0680(5) Uani d 1
N N1 0.4632(4) 0.0840(3) 0.12648(19) 0.0297(8) Uani d 1
N N2 0.6469(4) -0.0168(3) 0.1125(2) 0.0332(8) Uani d 1
C C1 0.5402(5) 0.0084(4) 0.1512(2) 0.0290(9) Uani d 1
C C2 0.5243(5) 0.1104(4) 0.0687(2) 0.0325(10) Uani d 1
C C3 0.4867(6) 0.1831(4) 0.0214(2) 0.0380(11) Uani d 1
H H3A 0.407599 0.225411 0.026176 0.046 Uiso calc 1
C C4 0.5690(7) 0.1912(5) -0.0326(3) 0.0443(13) Uani d 1
H H4A 0.546152 0.239743 -0.065535 0.053 Uiso calc 1
C C5 0.6869(7) 0.1279(5) -0.0392(3) 0.0462(13) Uani d 1
H H5A 0.742376 0.136244 -0.076319 0.055 Uiso calc 1
C C6 0.7235(6) 0.0557(4) 0.0054(3) 0.0415(12) Uani d 1
H H6A 0.801480 0.012676 -0.000153 0.050 Uiso calc 1
C C7 0.6402(5) 0.0478(4) 0.0599(2) 0.0336(10) Uani d 1
C C8 0.7432(5) -0.1007(4) 0.1193(3) 0.0412(11) Uani d 1
H H8A 0.706934 -0.149329 0.150248 0.062 Uiso calc 1
H H8B 0.835960 -0.077071 0.136067 0.062 Uiso calc 1
H H8C 0.751825 -0.132519 0.076325 0.062 Uiso calc 1
C C9 0.5103(5) -0.0449(4) 0.2128(2) 0.0295(9) Uani d 1
C C10 0.6114(5) -0.0530(4) 0.2651(2) 0.0328(9) Uani d 1
C C11 0.5801(5) -0.1064(4) 0.3208(2) 0.0347(10) Uani d 1
C C12 0.4486(6) -0.1492(4) 0.3257(2) 0.0340(10) Uani d 1
H H12A 0.429536 -0.186816 0.363769 0.041 Uiso calc 1
C C13 0.3436(5) -0.1382(4) 0.2757(2) 0.0326(10) Uani d 1
C C14 0.3774(5) -0.0858(4) 0.2192(2) 0.0301(9) Uani d 1
H H14A 0.307701 -0.078004 0.184253 0.036 Uiso calc 1
C C15 0.1946(6) -0.1774(5) 0.2844(3) 0.0446(13) Uani d 1
C C16 0.1931(7) -0.2560(6) 0.3375(3) 0.0569(16) Uani d 1
H H16A 0.250243 -0.313200 0.325066 0.085 Uiso calc 1
H H16B 0.096006 -0.277900 0.342884 0.085 Uiso calc 1
H H16C 0.232117 -0.227992 0.379161 0.085 Uiso calc 1
C C17 0.1086(9) -0.0864(7) 0.3074(4) 0.069(2) Uani d 1
H H17A 0.014973 -0.108654 0.319073 0.103 Uiso calc 1
H H17B 0.098912 -0.037282 0.271679 0.103 Uiso calc 1
H H17C 0.157701 -0.055702 0.345930 0.103 Uiso calc 1
C C18 0.1272(7) -0.2131(5) 0.2188(3) 0.0504(14) Uani d 1
H H18A 0.189918 -0.261007 0.198742 0.076 Uiso calc 1
H H18B 0.111504 -0.155783 0.189316 0.076 Uiso calc 1
H H18C 0.036859 -0.245312 0.226242 0.076 Uiso calc 1
N N3 0.7624(4) -0.2007(3) 0.3870(2) 0.0334(8) Uani d 1
N N4 0.7052(7) -0.0512(4) 0.4249(3) 0.0574(15) Uani d 1
C C19 0.6851(6) -0.1200(4) 0.3764(3) 0.0389(11) Uani d 1
C C20 0.8389(4) -0.1846(3) 0.44605(14) 0.0393(11) Uani d 1
C C21 0.9323(4) -0.2448(2) 0.48302(18) 0.0436(12) Uani d 1
H H21B 0.958442 -0.308251 0.466606 0.052 Uiso calc 1
C C22 0.9875(5) -0.2123(3) 0.54401(18) 0.0604(18) Uani d 1
H H22B 1.051354 -0.253523 0.569280 0.073 Uiso calc 1
C C23 0.9493(6) -0.1196(4) 0.56803(19) 0.085(3) Uani d 1
H H23B 0.987023 -0.097343 0.609714 0.102 Uiso calc 1
C C24 0.8559(6) -0.0593(3) 0.5311(2) 0.092(4) Uani d 1
H H24B 0.829779 0.004111 0.547474 0.111 Uiso calc 1
C C25 0.8007(5) -0.0918(3) 0.4701(2) 0.0562(17) Uani d 1
C C26 0.6419(11) 0.0482(6) 0.4279(4) 0.080(3) Uani d 1
H H26D 0.560680 0.052189 0.396154 0.121 Uiso calc 1
H H26E 0.711628 0.098707 0.417059 0.121 Uiso calc 1
H H26F 0.610913 0.060333 0.472366 0.121 Uiso calc 1

loop_
_atom_site_aniso_label
_atom_site_aniso_U_11
_atom_site_aniso_U_22
_atom_site_aniso_U_33
_atom_site_aniso_U_12
_atom_site_aniso_U_13
_atom_site_aniso_U_23
Hg 0.03625(13) 0.03134(14) 0.04333(13) 0.00299(7) 0.00463(8) 0.00013(8)
Br1 0.0463(3) 0.0589(4) 0.0671(4) -0.0147(3) -0.0146(3) 0.0142(3)
Cl1 0.0290(5) 0.0381(7) 0.0696(8) -0.0006(5) 0.0036(5) 0.0048(6)
Cl2 0.1242(16) 0.0414(8) 0.0383(6) 0.0101(9) 0.0035(8) -0.0041(6)
N1 0.0269(18) 0.030(2) 0.0319(17) -0.0004(15) 0.0016(14) 0.0021(15)
N2 0.0281(18) 0.034(2) 0.0383(19) -0.0019(16) 0.0042(15) -0.0003(17)
C1 0.0243(19) 0.030(2) 0.033(2) -0.0040(17) 0.0014(16) -0.0013(18)
C2 0.034(2) 0.034(3) 0.0289(19) -0.0077(19) -0.0034(17) -0.0009(19)
C3 0.044(3) 0.034(3) 0.035(2) -0.010(2) -0.002(2) 0.005(2)
C4 0.061(3) 0.039(3) 0.033(2) -0.018(3) -0.001(2) 0.003(2)
C5 0.051(3) 0.053(3) 0.035(2) -0.023(3) 0.009(2) -0.006(2)
C6 0.041(3) 0.042(3) 0.042(2) -0.011(2) 0.010(2) -0.008(2)
C7 0.032(2) 0.032(2) 0.037(2) -0.0111(19) 0.0068(18) -0.0054(19)
C8 0.030(2) 0.037(3) 0.057(3) 0.002(2) 0.008(2) -0.003(2)
C9 0.030(2) 0.026(2) 0.032(2) 0.0013(17) -0.0007(17) 0.0030(17)
C10 0.029(2) 0.026(2) 0.042(2) -0.0050(18) -0.0071(18) 0.0024(19)
C11 0.039(2) 0.032(3) 0.032(2) 0.001(2) -0.0086(18) -0.0024(19)
C12 0.039(3) 0.032(3) 0.030(2) 0.0009(19) 0.0011(19) 0.0045(18)
C13 0.031(2) 0.036(3) 0.032(2) 0.0023(19) 0.0047(18) -0.0002(18)
C14 0.027(2) 0.033(2) 0.0302(19) 0.0032(18) 0.0007(16) -0.0002(17)
C15 0.032(3) 0.060(4) 0.042(3) -0.003(2) 0.006(2) 0.015(3)
C16 0.057(4) 0.061(4) 0.053(3) -0.016(3) 0.005(3) 0.009(3)
C17 0.060(4) 0.073(5) 0.075(5) 0.013(4) 0.027(3) 0.007(4)
C18 0.047(3) 0.050(4) 0.054(3) -0.020(3) -0.004(2) 0.011(3)
N3 0.0333(19) 0.027(2) 0.0393(19) -0.0024(16) -0.0082(16) 0.0031(16)
N4 0.074(4) 0.044(3) 0.051(3) 0.019(3) -0.027(3) -0.016(2)
C19 0.045(3) 0.034(3) 0.037(2) -0.001(2) -0.011(2) 0.003(2)
C20 0.043(3) 0.039(3) 0.035(2) -0.001(2) -0.004(2) 0.002(2)
C21 0.042(3) 0.042(3) 0.045(3) 0.004(2) -0.006(2) 0.007(2)
C22 0.055(4) 0.077(5) 0.048(3) 0.012(3) -0.018(3) 0.002(3)
C23 0.106(7) 0.090(6) 0.055(4) 0.031(5) -0.043(5) -0.027(4)
C24 0.124(8) 0.075(6) 0.070(5) 0.039(5) -0.057(5) -0.037(4)
C25 0.070(4) 0.049(4) 0.048(3) 0.013(3) -0.021(3) -0.005(3)
C26 0.110(7) 0.047(4) 0.079(5) 0.035(4) -0.042(5) -0.021(4)

loop_
_atom_type_symbol
_atom_type_description
_atom_type_scat_dispersion_real
_atom_type_scat_dispersion_imag
_atom_type_scat_source
C C 0.0181 0.0091 'International Tables Vol C Tables 4.2.6.8 and 6.1.1.4'
H H 0.0000 0.0000 'International Tables Vol C Tables 4.2.6.8 and 6.1.1.4'
N N 0.0311 0.0180 'International Tables Vol C Tables 4.2.6.8 and 6.1.1.4'
Cl Cl 0.3639 0.7018 'International Tables Vol C Tables 4.2.6.8 and 6.1.1.4'
Hg Hg -4.2923 7.6849 'International Tables Vol C Tables 4.2.6.8 and 6.1.1.4'
Br Br -0.6763 1.2805 'International Tables Vol C Tables 4.2.6.8 and 6.1.1.4'

loop_
_geom_angle_atom_site_label_1
_geom_angle_atom_site_label_2
_geom_angle_atom_site_label_3
_geom_angle_site_symmetry_1
_geom_angle_site_symmetry_3
_geom_angle
N1 Hg N3 . 2_655 100.59(15)
N1 Hg Cl2 . . 105.64(11)
N3 Hg Cl2 2_655 . 115.22(11)
N1 Hg Cl1 . . 102.02(10)
N3 Hg Cl1 2_655 . 103.38(10)
Cl2 Hg Cl1 . . 126.35(7)
C1 N1 C2 . . 105.5(4)
C1 N1 Hg . . 125.2(3)
C2 N1 Hg . . 129.3(3)
C1 N2 C7 . . 106.8(4)
C1 N2 C8 . . 128.6(4)
C7 N2 C8 . . 124.4(4)
N1 C1 N2 . . 112.5(4)
N1 C1 C9 . . 123.9(4)
N2 C1 C9 . . 123.5(4)
N1 C2 C3 . . 131.1(5)
N1 C2 C7 . . 108.9(4)
C3 C2 C7 . . 120.0(5)
C4 C3 C2 . . 117.6(6)
C4 C3 H3A . . 121.2
C2 C3 H3A . . 121.2
C3 C4 C5 . . 120.8(5)
C3 C4 H4A . . 119.6
C5 C4 H4A . . 119.6
C6 C5 C4 . . 122.5(5)
C6 C5 H5A . . 118.7
C4 C5 H5A . . 118.7
C5 C6 C7 . . 116.5(6)
C5 C6 H6A . . 121.7
C7 C6 H6A . . 121.7
N2 C7 C6 . . 131.2(5)
N2 C7 C2 . . 106.3(4)
C6 C7 C2 . . 122.5(5)
N2 C8 H8A . . 109.5
N2 C8 H8B . . 109.5
H8A C8 H8B . . 109.5
N2 C8 H8C . . 109.5
H8A C8 H8C . . 109.5
H8B C8 H8C . . 109.5
C14 C9 C10 . . 119.3(4)
C14 C9 C1 . . 119.0(4)
C10 C9 C1 . . 121.6(4)
C11 C10 C9 . . 119.5(4)
C11 C10 Br1 . . 118.6(3)
C9 C10 Br1 . . 121.8(4)
C12 C11 C10 . . 120.4(4)
C12 C11 C19 . . 118.0(5)
C10 C11 C19 . . 121.6(5)
C11 C12 C13 . . 121.3(5)
C11 C12 H12A . . 119.4
C13 C12 H12A . . 119.4
C12 C13 C14 . . 117.7(5)
C12 C13 C15 . . 120.7(5)
C14 C13 C15 . . 121.5(4)
C9 C14 C13 . . 121.6(4)
C9 C14 H14A . . 119.2
C13 C14 H14A . . 119.2
C16 C15 C18 . . 112.8(6)
C16 C15 C13 . . 111.5(5)
C18 C15 C13 . . 110.7(5)
C16 C15 C17 . . 107.9(6)
C18 C15 C17 . . 107.8(6)
C13 C15 C17 . . 105.7(6)
C15 C16 H16A . . 109.5
C15 C16 H16B . . 109.5
H16A C16 H16B . . 109.5
C15 C16 H16C . . 109.5
H16A C16 H16C . . 109.5
H16B C16 H16C . . 109.5
C15 C17 H17A . . 109.5
C15 C17 H17B . . 109.5
H17A C17 H17B . . 109.5
C15 C17 H17C . . 109.5
H17A C17 H17C . . 109.5
H17B C17 H17C . . 109.5
C15 C18 H18A . . 109.5
C15 C18 H18B . . 109.5
H18A C18 H18B . . 109.5
C15 C18 H18C . . 109.5
H18A C18 H18C . . 109.5
H18B C18 H18C . . 109.5
C19 N3 C20 . . 106.0(4)
C19 N3 Hg . 2_645 123.8(3)
C20 N3 Hg . 2_645 129.2(3)
C19 N4 C25 . . 106.3(5)
C19 N4 C26 . . 127.3(5)
C25 N4 C26 . . 126.4(5)
N3 C19 N4 . . 112.5(4)
N3 C19 C11 . . 125.0(5)
N4 C19 C11 . . 122.4(5)
N3 C20 C21 . . 131.9(3)
N3 C20 C25 . . 108.0(3)
C21 C20 C25 . . 120.0
C20 C21 C22 . . 120.0
C20 C21 H21B . . 120.0
C22 C21 H21B . . 120.0
C23 C22 C21 . . 120.0
C23 C22 H22B . . 120.0
C21 C22 H22B . . 120.0
C22 C23 C24 . . 120.0
C22 C23 H23B . . 120.0
C24 C23 H23B . . 120.0
C23 C24 C25 . . 120.0
C23 C24 H24B . . 120.0
C25 C24 H24B . . 120.0
N4 C25 C24 . . 132.8(3)
N4 C25 C20 . . 107.2(3)
C24 C25 C20 . . 120.0
N4 C26 H26D . . 109.5
N4 C26 H26E . . 109.5
H26D C26 H26E . . 109.5
N4 C26 H26F . . 109.5
H26D C26 H26F . . 109.5
H26E C26 H26F . . 109.5

loop_
_geom_bond_atom_site_label_1
_geom_bond_atom_site_label_2
_geom_bond_site_symmetry_2
_geom_bond_distance
Hg N1 . 2.333(4)
Hg N3 2_655 2.338(4)
Hg Cl2 . 2.4020(15)
Hg Cl1 . 2.4424(13)
Br1 C10 . 1.870(5)
N1 C1 . 1.331(6)
N1 C2 . 1.383(6)
N2 C1 . 1.359(6)
N2 C7 . 1.374(7)
N2 C8 . 1.452(7)
C1 C9 . 1.483(6)
C2 C3 . 1.401(7)
C2 C7 . 1.404(7)
C3 C4 . 1.387(8)
C3 H3A . 0.9500
C4 C5 . 1.417(10)
C4 H4A . 0.9500
C5 C6 . 1.358(9)
C5 H5A . 0.9500
C6 C7 . 1.401(7)
C6 H6A . 0.9500
C8 H8A . 0.9800
C8 H8B . 0.9800
C8 H8C . 0.9800
C9 C14 . 1.389(7)
C9 C10 . 1.398(6)
C10 C11 . 1.387(7)
C11 C12 . 1.383(8)
C11 C19 . 1.478(6)
C12 C13 . 1.392(7)
C12 H12A . 0.9500
C13 C14 . 1.399(7)
C13 C15 . 1.530(7)
C14 H14A . 0.9500
C15 C16 . 1.508(8)
C15 C18 . 1.525(8)
C15 C17 . 1.553(10)
C16 H16A . 0.9800
C16 H16B . 0.9800
C16 H16C . 0.9800
C17 H17A . 0.9800
C17 H17B . 0.9800
C17 H17C . 0.9800
C18 H18A . 0.9800
C18 H18B . 0.9800
C18 H18C . 0.9800
N3 C19 . 1.318(7)
N3 C20 . 1.387(4)
N4 C19 . 1.355(7)
N4 C25 . 1.369(6)
N4 C26 . 1.463(9)
C20 C21 . 1.3900
C20 C25 . 1.3900
C21 C22 . 1.3900
C21 H21B . 0.9500
C22 C23 . 1.3900
C22 H22B . 0.9500
C23 C24 . 1.3900
C23 H23B . 0.9500
C24 C25 . 1.3900
C24 H24B . 0.9500
C26 H26D . 0.9800
C26 H26E . 0.9800
C26 H26F . 0.9800

loop_
_geom_hbond_atom_site_label_D
_geom_hbond_atom_site_label_H
_geom_hbond_atom_site_label_A
_geom_hbond_site_symmetry_A
_geom_hbond_distance_DH
_geom_hbond_distance_HA
_geom_hbond_distance_DA
_geom_hbond_angle_DHA
C3 H3A N3 2_655 0.95 2.65 3.459(7) 143.6
C8 H8A Cl2 2_645 0.98 2.71 3.643(6) 159.9
C8 H8B Cl1 1_655 0.98 2.82 3.719(6) 152.4
C21 H21B Cl1 2_645 0.95 2.77 3.616(3) 148.9
C16 H16B Cg1 2_645 0.98 2.91 3.671(8) 135

loop_
_geom_torsion_atom_site_label_1
_geom_torsion_atom_site_label_2
_geom_torsion_atom_site_label_3
_geom_torsion_atom_site_label_4
_geom_torsion_site_symmetry_1
_geom_torsion
C2 N1 C1 N2 . -0.7(5)
Hg N1 C1 N2 . 178.9(3)
C2 N1 C1 C9 . -178.7(4)
Hg N1 C1 C9 . 0.8(6)
C7 N2 C1 N1 . 1.1(5)
C8 N2 C1 N1 . -173.1(5)
C7 N2 C1 C9 . 179.1(4)
C8 N2 C1 C9 . 4.9(8)
C1 N1 C2 C3 . 178.3(5)
Hg N1 C2 C3 . -1.2(8)
C1 N1 C2 C7 . 0.0(5)
Hg N1 C2 C7 . -179.5(3)
N1 C2 C3 C4 . -179.2(5)
C7 C2 C3 C4 . -1.1(7)
C2 C3 C4 C5 . -0.1(8)
C3 C4 C5 C6 . 1.4(8)
C4 C5 C6 C7 . -1.4(8)
C1 N2 C7 C6 . -179.8(5)
C8 N2 C7 C6 . -5.3(8)
C1 N2 C7 C2 . -1.0(5)
C8 N2 C7 C2 . 173.5(4)
C5 C6 C7 N2 . 178.9(5)
C5 C6 C7 C2 . 0.2(7)
N1 C2 C7 N2 . 0.6(5)
C3 C2 C7 N2 . -177.9(4)
N1 C2 C7 C6 . 179.5(4)
C3 C2 C7 C6 . 1.0(7)
N1 C1 C9 C14 . 54.6(7)
N2 C1 C9 C14 . -123.2(5)
N1 C1 C9 C10 . -123.9(5)
N2 C1 C9 C10 . 58.3(7)
C14 C9 C10 C11 . 3.6(8)
C1 C9 C10 C11 . -177.8(5)
C14 C9 C10 Br1 . -173.0(4)
C1 C9 C10 Br1 . 5.5(7)
C9 C10 C11 C12 . -1.8(8)
Br1 C10 C11 C12 . 175.0(4)
C9 C10 C11 C19 . 177.9(5)
Br1 C10 C11 C19 . -5.4(7)
C10 C11 C12 C13 . -1.4(8)
C19 C11 C12 C13 . 178.9(5)
C11 C12 C13 C14 . 2.6(8)
C11 C12 C13 C15 . -174.2(5)
C10 C9 C14 C13 . -2.4(8)
C1 C9 C14 C13 . 179.1(5)
C12 C13 C14 C9 . -0.7(8)
C15 C13 C14 C9 . 176.1(5)
C12 C13 C15 C16 . -20.5(8)
C14 C13 C15 C16 . 162.8(5)
C12 C13 C15 C18 . -147.0(5)
C14 C13 C15 C18 . 36.3(8)
C12 C13 C15 C17 . 96.5(6)
C14 C13 C15 C17 . -80.2(7)
C20 N3 C19 N4 . -0.1(7)
Hg N3 C19 N4 2_645 169.2(4)
C20 N3 C19 C11 . -176.2(5)
Hg N3 C19 C11 2_645 -6.9(8)
C25 N4 C19 N3 . -1.0(8)
C26 N4 C19 N3 . 177.1(8)
C25 N4 C19 C11 . 175.2(6)
C26 N4 C19 C11 . -6.6(12)
C12 C11 C19 N3 . 80.3(8)
C10 C11 C19 N3 . -99.4(7)
C12 C11 C19 N4 . -95.5(7)
C10 C11 C19 N4 . 84.8(8)
C19 N3 C20 C21 . 176.7(4)
Hg N3 C20 C21 2_645 8.2(7)
C19 N3 C20 C25 . 1.1(5)
Hg N3 C20 C25 2_645 -167.4(3)
N3 C20 C21 C22 . -175.2(5)
C25 C20 C21 C22 . 0.0
C20 C21 C22 C23 . 0.0
C21 C22 C23 C24 . 0.0
C22 C23 C24 C25 . 0.0
C19 N4 C25 C24 . -175.9(4)
C26 N4 C25 C24 . 5.9(12)
C19 N4 C25 C20 . 1.7(7)
C26 N4 C25 C20 . -176.5(8)
C23 C24 C25 N4 . 177.4(7)
C23 C24 C25 C20 . 0.0
N3 C20 C25 N4 . -1.8(5)
C21 C20 C25 N4 . -178.0(5)
N3 C20 C25 C24 . 176.2(4)
C21 C20 C25 C24 . 0.0

_cod_database_fobs_code 2242208
